data_1010201
loop_
_publ_author_name
'Elliott, N'
'Pauling, L'

_publ_section_title
;
The Crystal Structure of Cesium Aurous Auric Chloride, Vs~2~ Au Au
Cl~6~, and Cesium Argentous Auric Chloride, Cs~2~ Ag Au Cl~6~
;
_journal_coden_ASTM JACSAT
_journal_name_full 'Journal of the American Chemical Society'
_journal_page_first 1846
_journal_page_last 1851
_journal_paper_doi 10.1021/ja01275a037
_journal_volume 60
_journal_year 1938
_chemical_formula_structural 'Cs2 Au Au Cl6'
_chemical_formula_sum 'Au2 Cl6 Cs2'
_chemical_name_systematic 'Dicaesium gold hexachloroaurate'
_space_group_IT_number 139
_symmetry_cell_setting tetragonal
_symmetry_Int_Tables_number 139
_symmetry_space_group_name_Hall '-I 4 2'
_symmetry_space_group_name_H-M 'I 4/m m m'
_cell_angle_alpha 90
_cell_angle_beta 90
_cell_angle_gamma 90
_cell_formula_units_Z 2
_cell_length_a 7.49(2)
_cell_length_b 7.49(2)
_cell_length_c 10.87(2)
_cell_volume 609.8
_exptl_crystal_density_meas 4.57
_cod_database_code 1010201

loop_
_symmetry_equiv_pos_as_xyz
x,y,z
-x,-y,z
-x,y,z
x,-y,z
-y,x,z
y,-x,z
y,x,z
-y,-x,z
-x,-y,-z
x,y,-z
x,-y,-z
-x,y,-z
y,-x,-z
-y,x,-z
-y,-x,-z
y,x,-z
1/2+x,1/2+y,1/2+z
1/2-x,1/2-y,1/2+z
1/2-x,1/2+y,1/2+z
1/2+x,1/2-y,1/2+z
1/2-y,1/2+x,1/2+z
1/2+y,1/2-x,1/2+z
1/2+y,1/2+x,1/2+z
1/2-y,1/2-x,1/2+z
1/2-x,1/2-y,1/2-z
1/2+x,1/2+y,1/2-z
1/2+x,1/2-y,1/2-z
1/2-x,1/2+y,1/2-z
1/2+y,1/2-x,1/2-z
1/2-y,1/2+x,1/2-z
1/2-y,1/2-x,1/2-z
1/2+y,1/2+x,1/2-z

loop_
_atom_site_label
_atom_site_type_symbol
_atom_site_symmetry_multiplicity
_atom_site_Wyckoff_symbol
_atom_site_fract_x
_atom_site_fract_y
_atom_site_fract_z
_atom_site_occupancy
_atom_site_attached_hydrogens
_atom_site_calc_flag
Au1 Au3+ 2 a 0. 0. 0. 1. 0 d
Au2 Au1+ 2 b 0. 0. 0.5 1. 0 d
Cs1 Cs1+ 4 d 0. 0.5 0.25 1. 0 d
Cl1 Cl1- 4 e 0. 0. 0.288(3) 1. 0 d
Cl2 Cl1- 8 h 0.228(2) 0.228(3) 0. 1. 0 d

loop_
_atom_type_symbol
_atom_type_oxidation_number
Au3+ 3.000
Au1+ 1.000
Cs1+ 1.000
Cl1- -1.000
